data_2000605
loop_
_publ_author_name
'Preut, H.'
'Lennhoff, D.'
'Minkwitz, R.'

_publ_section_title
;
 Structure of tetrachlorophosphonium hexafluoroantimonate
;
_journal_issue 9
_journal_name_full 'Acta Crystallographica Section C'
_journal_page_first 1648
_journal_page_last 1650
_journal_paper_doi 10.1107/S0108270192001173
_journal_volume 48
_journal_year 1992
_chemical_formula_sum 'Cl4 F6 P Sb'
_chemical_formula_weight 408.526
_space_group_crystal_system tetragonal
_space_group_IT_number 85
_space_group_name_Hall '-P 4a'
_space_group_name_H-M_alt 'P 4/n :2'
_cell_angle_alpha 90
_cell_angle_beta 90
_cell_angle_gamma 90
_cell_formula_units_Z 2
_cell_length_a 8.568(3)
_cell_length_b 8.568(3)
_cell_length_c 6.531(5)
_cell_volume 479.4(4)
_diffrn_radiation_type Mo
_diffrn_radiation_wavelength 0.71073
_exptl_absorpt_coefficient_mu 4.22
_exptl_crystal_density_diffrn 2.830
_exptl_crystal_F_000 376
_cod_data_source_file bx0585.cif
_cod_data_source_block bx0585a
_cod_original_sg_symbol_H-M P4/n
_cod_original_formula_sum 'Cl4 F6 P1 Sb1'
_cod_database_code 2000605

loop_
_space_group_symop_id
_space_group_symop_operation_xyz
1 x,y,z
2 -y+1/2,x,z
3 -x+1/2,-y+1/2,z
4 y,-x+1/2,z
5 -x,-y,-z
6 y+1/2,-x,-z
7 x+1/2,y+1/2,-z
8 -y,x+1/2,-z

loop_
_atom_site_label
_atom_site_fract_x
_atom_site_fract_y
_atom_site_fract_z
_atom_site_U_iso_or_equiv
Sb(1) .75 .75 .84610(10) .0206
Cl(1) .0719(2) .7059(2) .3288(3) .0361
P(1) .25 .75 .5 .0241
F(1) .9523(6) .6698(7) .8461(8) .0485
F(2) .75 .75 .5520(10) .0566
F(3) .75 .75 1.1390(10) .0458

loop_
_geom_angle_atom_site_label_1
_geom_angle_atom_site_label_2
_geom_angle_atom_site_label_3
_geom_angle
Cl(1) P(1) Cl(1) 109.15(8)
F(1) Sb(1) F(1) 90.0

loop_
_geom_bond_atom_site_label_1
_geom_bond_atom_site_label_2
_geom_bond_distance
P(1) Cl(1) 1.929(2)
Sb(1) F(1) 1.864(5)
